data_1573751
loop_
_publ_author_name
'Riu, Martin'
'Shan, Jing-Ran'
'Houk, K. N.'
'Nava, Matthew'

_publ_section_title
;
 Metal-Ligand Cooperativity Enables Zero-Valent Metal Transfer
;
_journal_name_full 'Chemical Science'
_journal_paper_doi 10.1039/D4SC07938H
_journal_year 2025
_chemical_formula_sum 'C9 H18 In N O'
_chemical_formula_weight 271.06
_space_group_crystal_system orthorhombic
_space_group_IT_number 64
_space_group_name_Hall '-C 2ac 2'
_space_group_name_H-M_alt 'C m c e'
_atom_sites_solution_hydrogens geom
_atom_sites_solution_primary direct
_audit_creation_method
;FinalCif V132 by Daniel Kratzert, Freiburg 2024, 
https://dkratzert.de/finalcif.html
;
_audit_update_record
;
2024-04-10 deposited with the CCDC.	2025-01-16 downloaded from the CCDC.
;
_cell_angle_alpha 90
_cell_angle_beta 90
_cell_angle_gamma 90
_cell_formula_units_Z 8
_cell_length_a 12.4969(10)
_cell_length_b 9.4605(5)
_cell_length_c 18.0744(11)
_cell_measurement_reflns_used 5048
_cell_measurement_temperature 100(2)
_cell_measurement_theta_max 27.28
_cell_measurement_theta_min 2.93
_cell_volume 2136.9(2)
_computing_cell_refinement 'SAINT V8.40B'
_computing_data_collection 'Bruker BIS V6.2.16/2021-10-22 and APEX5 2023.9-2'
_computing_data_reduction 'SAINT V8.40B'
_computing_structure_refinement 'SHELXL-2018/3 (Sheldrick, 2018)'
_computing_structure_solution 'SHELXT 2018/2 (Sheldrick, 2018)'
_diffrn_ambient_temperature 100(2)
_diffrn_detector HPAD
_diffrn_detector_area_resol_mean 7.41
_diffrn_detector_type 'Bruker PHOTON III'
_diffrn_measured_fraction_theta_full 1.000
_diffrn_measured_fraction_theta_max 1.000
_diffrn_measurement_device 'three-circle diffractometer'
_diffrn_measurement_device_type 'Bruker D8 VENTURE dual wavelength Mo/Cu'
_diffrn_measurement_method '\w and \f scans'
_diffrn_measurement_specimen_support 'MiTeGen micromount'
_diffrn_radiation_monochromator 'mirror optics'
_diffrn_radiation_type MoK\a
_diffrn_radiation_wavelength 0.71073
_diffrn_reflns_av_R_equivalents 0.0797
_diffrn_reflns_av_unetI/netI 0.0301
_diffrn_reflns_Laue_measured_fraction_full 1.000
_diffrn_reflns_Laue_measured_fraction_max 1.000
_diffrn_reflns_limit_h_max 16
_diffrn_reflns_limit_h_min -16
_diffrn_reflns_limit_k_max 12
_diffrn_reflns_limit_k_min -12
_diffrn_reflns_limit_l_max 23
_diffrn_reflns_limit_l_min -23
_diffrn_reflns_number 17176
_diffrn_reflns_point_group_measured_fraction_full 1.000
_diffrn_reflns_point_group_measured_fraction_max 1.000
_diffrn_reflns_theta_full 25.242
_diffrn_reflns_theta_max 27.526
_diffrn_reflns_theta_min 2.254
_diffrn_source 'microfocus sealed X-ray tube'
_diffrn_source_current 1.4
_diffrn_source_type 'Incoatec I\ms'
_diffrn_source_voltage 50.0
_exptl_absorpt_coefficient_mu 2.170
_exptl_absorpt_correction_T_max 0.7456
_exptl_absorpt_correction_T_min 0.6124
_exptl_absorpt_correction_type multi-scan
_exptl_absorpt_process_details
;SADABS-2016/2 - Bruker AXS area detector scaling and absorption correction: 
Krause, L., Herbst-Irmer, R., Sheldrick G.M. & Stalke D., J. Appl. Cryst. 48 
(2015) 3-10
;
_exptl_crystal_colour yellow
_exptl_crystal_density_diffrn 1.685
_exptl_crystal_density_meas ?
_exptl_crystal_description plate
_exptl_crystal_F_000 1088
_exptl_crystal_size_max 0.374
_exptl_crystal_size_mid 0.300
_exptl_crystal_size_min 0.198
_refine_diff_density_max 0.357
_refine_diff_density_min -0.422
_refine_diff_density_rms 0.071
_refine_ls_extinction_method none
_refine_ls_goodness_of_fit_ref 1.035
_refine_ls_hydrogen_treatment constr
_refine_ls_matrix_type full
_refine_ls_number_parameters 63
_refine_ls_number_reflns 1291
_refine_ls_number_restraints 0
_refine_ls_restrained_S_all 1.035
_refine_ls_R_factor_all 0.0283
_refine_ls_R_factor_gt 0.0203
_refine_ls_shift/su_max 0.001
_refine_ls_shift/su_mean 0.000
_refine_ls_structure_factor_coef Fsqd
_refine_ls_weighting_details 'w=1/[\s^2^(Fo^2^)+(0.0141P)^2^+2.5073P] where P=(Fo^2^+2Fc^2^)/3'
_refine_ls_weighting_scheme calc
_refine_ls_wR_factor_gt 0.0425
_refine_ls_wR_factor_ref 0.0443
_reflns_Friedel_coverage 0.000
_reflns_number_gt 1083
_reflns_number_total 1291
_reflns_threshold_expression 'I > 2\s(I)'
_cod_data_source_file d4sc07938h2.cif
_cod_data_source_block nava2402
_cod_depositor_comments
;
The following automatic conversions were performed:

data item '_exptl_crystal_density_meas' value 'not measured' was
changed to '?' -- the value is perceived as not measured.

Automatic conversion script
Id: cif_fix_values 8170 2020-07-09 18:12:32Z antanas 
;
_cod_original_sg_symbol_Hall '-C 2bc 2'
_cod_original_sg_symbol_H-M 'C m c a'
_cod_database_code 1573751
_shelx_shelxl_version_number 2018/3
_shelx_space_group_comment
;
The symmetry employed for this shelxl refinement is uniquely defined
by the following loop, which should always be used as a source of
symmetry information in preference to the above space-group names.
They are only intended as comments.
;
_olex2_diffrn_ambient_temperature_device 'Oxford Cryostream 800'

loop_
_space_group_symop_operation_xyz
'x, y, z'
'-x, -y+1/2, z+1/2'
'-x, y+1/2, -z+1/2'
'x, -y, -z'
'x+1/2, y+1/2, z'
'-x+1/2, -y+1, z+1/2'
'-x+1/2, y+1, -z+1/2'
'x+1/2, -y+1/2, -z'
'-x, -y, -z'
'x, y-1/2, -z-1/2'
'x, -y-1/2, z-1/2'
'-x, y, z'
'-x+1/2, -y+1/2, -z'
'x+1/2, y, -z-1/2'
'x+1/2, -y, z-1/2'
'-x+1/2, y+1/2, z'

loop_
_atom_site_label
_atom_site_type_symbol
_atom_site_fract_x
_atom_site_fract_y
_atom_site_fract_z
_atom_site_U_iso_or_equiv
_atom_site_adp_type
_atom_site_occupancy
_atom_site_site_symmetry_order
_atom_site_calc_flag
_atom_site_refinement_flags_posn
_atom_site_refinement_flags_adp
_atom_site_refinement_flags_occupancy
_atom_site_disorder_assembly
_atom_site_disorder_group
In1 In 0.500000 0.62557(2) 0.57609(2) 0.02115(8) Uani 1 2 d S T P . .
O1 O 0.500000 0.40027(19) 0.54956(11) 0.0177(4) Uani 1 2 d S T P . .
N1 N 0.500000 0.3231(2) 0.61947(12) 0.0141(5) Uani 1 2 d S T P . .
C1 C 0.39773(17) 0.2446(2) 0.62643(12) 0.0178(4) Uani 1 1 d . . . . .
C2 C 0.30904(18) 0.3554(2) 0.63152(14) 0.0272(5) Uani 1 1 d . . . . .
H2A H 0.300956 0.402473 0.583558 0.041 Uiso 1 1 calc R U . . .
H2B H 0.327690 0.425445 0.669309 0.041 Uiso 1 1 calc R U . . .
H2C H 0.241585 0.309192 0.644964 0.041 Uiso 1 1 calc R U . . .
C3 C 0.3706(2) 0.1431(2) 0.56321(12) 0.0275(5) Uani 1 1 d . . . . .
H3A H 0.381970 0.190717 0.515706 0.041 Uiso 1 1 calc R U . . .
H3B H 0.295524 0.113988 0.567225 0.041 Uiso 1 1 calc R U . . .
H3C H 0.416781 0.059626 0.566225 0.041 Uiso 1 1 calc R U . . .
C4 C 0.40147(18) 0.1646(2) 0.70038(12) 0.0206(4) Uani 1 1 d . . . . .
H4A H 0.400018 0.233755 0.741456 0.025 Uiso 1 1 calc R U . . .
H4B H 0.336851 0.104573 0.704661 0.025 Uiso 1 1 calc R U . . .
C5 C 0.500000 0.0724(3) 0.70819(16) 0.0225(7) Uani 1 2 d S T P . .
H5A H 0.500002 0.025453 0.757150 0.027 Uiso 1 2 calc R U P . .
H5B H 0.499998 -0.001659 0.669475 0.027 Uiso 1 2 calc R U P . .

loop_
_atom_site_aniso_label
_atom_site_aniso_U_11
_atom_site_aniso_U_22
_atom_site_aniso_U_33
_atom_site_aniso_U_23
_atom_site_aniso_U_13
_atom_site_aniso_U_12
In1 0.03580(14) 0.01486(11) 0.01278(11) -0.00062(8) 0.000 0.000
O1 0.0285(12) 0.0140(9) 0.0106(9) 0.0041(7) 0.000 0.000
N1 0.0189(13) 0.0143(10) 0.0090(11) 0.0038(9) 0.000 0.000
C1 0.0193(11) 0.0193(9) 0.0148(9) 0.0014(8) -0.0012(9) -0.0042(8)
C2 0.0186(12) 0.0312(12) 0.0318(12) 0.0039(10) -0.0006(9) 0.0013(9)
C3 0.0366(14) 0.0259(11) 0.0200(11) 0.0032(9) -0.0078(9) -0.0120(10)
C4 0.0231(12) 0.0212(10) 0.0173(10) 0.0031(8) 0.0026(9) -0.0055(8)
C5 0.036(2) 0.0179(13) 0.0137(14) 0.0041(11) 0.000 0.000

loop_
_atom_type_symbol
_atom_type_description
_atom_type_scat_dispersion_real
_atom_type_scat_dispersion_imag
_atom_type_scat_source
C C 0.0033 0.0016 'International Tables Vol C Tables 4.2.6.8 and 6.1.1.4'
H H 0.0000 0.0000 'International Tables Vol C Tables 4.2.6.8 and 6.1.1.4'
In In -0.7276 1.3100 'International Tables Vol C Tables 4.2.6.8 and 6.1.1.4'
N N 0.0061 0.0033 'International Tables Vol C Tables 4.2.6.8 and 6.1.1.4'
O O 0.0106 0.0060 'International Tables Vol C Tables 4.2.6.8 and 6.1.1.4'

loop_
_geom_angle_atom_site_label_1
_geom_angle_atom_site_label_2
_geom_angle_atom_site_label_3
_geom_angle
_geom_angle_site_symmetry_1
_geom_angle_site_symmetry_3
_geom_angle_publ_flag
O1 In1 O1 71.18(8) . 9_666 ?
N1 O1 In1 107.34(14) . . ?
N1 O1 In1 143.84(15) . 9_666 ?
In1 O1 In1 108.83(8) . 9_666 ?
O1 N1 C1 108.89(13) . 12_655 ?
O1 N1 C1 108.90(13) . . ?
C1 N1 C1 119.0(2) 12_655 . ?
N1 C1 C2 106.68(17) . . ?
N1 C1 C3 116.22(19) . . ?
C2 C1 C3 108.31(19) . . ?
N1 C1 C4 107.11(18) . . ?
C2 C1 C4 107.91(18) . . ?
C3 C1 C4 110.28(17) . . ?
C5 C4 C1 112.91(19) . . ?
C4 C5 C4 108.7(2) 12_655 . ?

loop_
_geom_bond_atom_site_label_1
_geom_bond_atom_site_label_2
_geom_bond_distance
_geom_bond_site_symmetry_2
_geom_bond_publ_flag
In1 O1 2.1847(19) . ?
In1 O1 2.284(2) 9_666 ?
O1 N1 1.459(3) . ?
N1 C1 1.483(2) 12_655 ?
N1 C1 1.483(2) . ?
C1 C2 1.528(3) . ?
C1 C3 1.531(3) . ?
C1 C4 1.537(3) . ?
C4 C5 1.515(3) . ?
